data_7041865
loop_
_publ_author_name
'Borisova, Nataliya E.'
'Kharcheva, Anastasia V.'
'Patsaeva, Svetlana V.'
'Korotkov, Leonid A.'
'Bakaev, Sergey'
'Reshetova, Marina D.'
'Lyssenko, Konstantin A.'
'Belova, Elena V.'
'Myasoedov, Boris F.'

_publ_section_title
;
 Hard-and-soft phosphinoxide receptors for f-element binding: structure
 and photophysical properties of europium(iii) complexes.
;
_journal_issue 7
_journal_name_full 'Dalton transactions (Cambridge, England : 2003)'
_journal_page_first 2238
_journal_page_last 2248
_journal_paper_doi 10.1039/c6dt04681a
_journal_volume 46
_journal_year 2017
_chemical_formula_moiety 'C36 H26 N2 O2 P2'
_chemical_formula_sum 'C36 H26 N2 O2 P2'
_chemical_formula_weight 580.53
_space_group_crystal_system triclinic
_space_group_IT_number 2
_space_group_name_Hall '-P 1'
_space_group_name_H-M_alt 'P -1'
_symmetry_space_group_name_Hall '-P 1'
_symmetry_space_group_name_H-M 'P -1'
_atom_sites_solution_hydrogens geom
_audit_creation_method SHELXL-2014/6
_audit_update_record
;
2016-12-11 deposited with the CCDC.
2017-01-05 downloaded from the CCDC.
;
_cell_angle_alpha 69.800(3)
_cell_angle_beta 84.355(3)
_cell_angle_gamma 84.962(3)
_cell_formula_units_Z 2
_cell_length_a 8.5375(11)
_cell_length_b 12.2811(16)
_cell_length_c 15.439(2)
_cell_measurement_reflns_used 237
_cell_measurement_temperature 120(2)
_cell_measurement_theta_max 25
_cell_measurement_theta_min 3
_cell_volume 1509.3(3)
_computing_cell_refinement 'Bruker SAINT'
_computing_data_collection 'Bruker APEX II'
_computing_data_reduction 'Bruker SAINT'
_computing_molecular_graphics 'Bruker SHELXTL'
_computing_publication_material 'Bruker SHELXTL'
_computing_structure_refinement 'SHELXL-97 (Sheldrick, 1997)'
_computing_structure_solution 'SHELXS-97 (Sheldrick, 1997)'
_diffrn_ambient_temperature 120(2)
_diffrn_measured_fraction_theta_full 0.999
_diffrn_measured_fraction_theta_max 0.998
_diffrn_measurement_device_type 'Bruker APEX II CCD area detector''
_diffrn_measurement_method 'omega scans'
_diffrn_radiation_type MoK\a
_diffrn_radiation_wavelength 0.71073
_diffrn_reflns_av_R_equivalents 0.1196
_diffrn_reflns_av_unetI/netI 0.2037
_diffrn_reflns_Laue_measured_fraction_full 0.999
_diffrn_reflns_Laue_measured_fraction_max 0.998
_diffrn_reflns_limit_h_max 11
_diffrn_reflns_limit_h_min -11
_diffrn_reflns_limit_k_max 16
_diffrn_reflns_limit_k_min -16
_diffrn_reflns_limit_l_max 20
_diffrn_reflns_limit_l_min -20
_diffrn_reflns_number 16937
_diffrn_reflns_point_group_measured_fraction_full 0.999
_diffrn_reflns_point_group_measured_fraction_max 0.998
_diffrn_reflns_theta_full 25.242
_diffrn_reflns_theta_max 27.999
_diffrn_reflns_theta_min 2.401
_exptl_absorpt_coefficient_mu 0.179
_exptl_absorpt_correction_T_max 0.975
_exptl_absorpt_correction_T_min 0.922
_exptl_absorpt_correction_type multi-scan
_exptl_absorpt_process_details SADABS
_exptl_crystal_colour colorless
_exptl_crystal_density_diffrn 1.277
_exptl_crystal_description prism
_exptl_crystal_F_000 604
_exptl_crystal_size_max 0.380
_exptl_crystal_size_mid 0.320
_exptl_crystal_size_min 0.190
_refine_diff_density_max 0.469
_refine_diff_density_min -0.541
_refine_diff_density_rms 0.067
_refine_ls_extinction_method none
_refine_ls_goodness_of_fit_ref 0.872
_refine_ls_hydrogen_treatment constr
_refine_ls_matrix_type full
_refine_ls_number_parameters 379
_refine_ls_number_reflns 7281
_refine_ls_number_restraints 0
_refine_ls_restrained_S_all 0.872
_refine_ls_R_factor_all 0.1998
_refine_ls_R_factor_gt 0.0738
_refine_ls_shift/su_max 0.013
_refine_ls_shift/su_mean 0.002
_refine_ls_structure_factor_coef Fsqd
_refine_ls_weighting_details 'w=1/[\s^2^(Fo^2^)+(0.1000P)^2^] where P=(Fo^2^+2Fc^2^)/3'
_refine_ls_weighting_scheme calc
_refine_ls_wR_factor_gt 0.1568
_refine_ls_wR_factor_ref 0.2189
_reflns_Friedel_coverage 0.000
_reflns_number_gt 2882
_reflns_number_total 7281
_reflns_threshold_expression I>2\s(I)
_cod_data_source_file c6dt04681a2.cif
_cod_data_source_block a_sq
_cod_depositor_comments 'Adding full bibliography for 7041864--7041869.cif.'
_cod_database_code 7041865
_shelx_space_group_comment
;
The symmetry employed for this shelxl refinement is uniquely defined
by the following loop, which should always be used as a source of
symmetry information in preference to the above space-group names.
They are only intended as comments.
;
_shelx_estimated_absorpt_t_min 0.935
_shelx_estimated_absorpt_t_max 0.967
_shelxl_version_number 2014/6

loop_
_space_group_symop_operation_xyz
'x, y, z'
'-x, -y, -z'

loop_
_atom_site_label
_atom_site_type_symbol
_atom_site_fract_x
_atom_site_fract_y
_atom_site_fract_z
_atom_site_U_iso_or_equiv
_atom_site_adp_type
_atom_site_occupancy
_atom_site_site_symmetry_order
_atom_site_calc_flag
_atom_site_refinement_flags_posn
_atom_site_refinement_flags_adp
P1 P 0.74011(14) 0.52208(10) 0.31896(8) 0.0296(3) Uani 1 1 d . .
P2 P 1.13738(16) 0.03696(10) 0.21702(9) 0.0365(4) Uani 1 1 d . .
O1 O 0.6342(3) 0.6097(2) 0.3465(2) 0.0357(8) Uani 1 1 d . .
O2 O 1.2347(4) -0.0698(3) 0.2168(2) 0.0462(9) Uani 1 1 d . .
N1 N 0.7699(4) 0.2864(3) 0.3714(2) 0.0269(9) Uani 1 1 d . .
N2 N 0.9231(4) 0.0974(3) 0.3343(2) 0.0298(9) Uani 1 1 d . .
C1 C 0.7281(5) 0.5352(4) 0.2000(3) 0.0325(11) Uani 1 1 d . .
C2 C 0.8238(6) 0.4680(5) 0.1596(3) 0.0444(13) Uani 1 1 d . .
H2A H 0.9036 0.4166 0.1934 0.053 Uiso 1 1 calc R U
C3 C 0.8052(7) 0.4744(5) 0.0703(4) 0.0574(16) Uani 1 1 d . .
H3A H 0.8721 0.4272 0.0430 0.069 Uiso 1 1 calc R U
C4 C 0.6898(7) 0.5490(5) 0.0201(4) 0.0581(17) Uani 1 1 d . .
H4A H 0.6762 0.5524 -0.0411 0.070 Uiso 1 1 calc R U
C5 C 0.5955(8) 0.6178(5) 0.0594(4) 0.0610(18) Uani 1 1 d . .
H5A H 0.5179 0.6705 0.0244 0.073 Uiso 1 1 calc R U
C6 C 0.6115(6) 0.6117(4) 0.1497(4) 0.0446(14) Uani 1 1 d . .
H6A H 0.5443 0.6589 0.1769 0.054 Uiso 1 1 calc R U
C7 C 0.9431(5) 0.5330(3) 0.3338(3) 0.0246(10) Uani 1 1 d . .
C8 C 1.0253(6) 0.4529(4) 0.4041(3) 0.0364(12) Uani 1 1 d . .
H8A H 0.9761 0.3855 0.4444 0.044 Uiso 1 1 calc R U
C9 C 1.1781(6) 0.4706(4) 0.4158(3) 0.0408(13) Uani 1 1 d . .
H9A H 1.2342 0.4148 0.4634 0.049 Uiso 1 1 calc R U
C10 C 1.2495(6) 0.5692(4) 0.3586(3) 0.0376(12) Uani 1 1 d . .
H10A H 1.3549 0.5808 0.3666 0.045 Uiso 1 1 calc R U
C11 C 1.1684(6) 0.6507(4) 0.2899(4) 0.0419(13) Uani 1 1 d . .
H11A H 1.2171 0.7191 0.2510 0.050 Uiso 1 1 calc R U
C12 C 1.0163(6) 0.6326(4) 0.2778(3) 0.0403(13) Uani 1 1 d . .
H12A H 0.9606 0.6892 0.2305 0.048 Uiso 1 1 calc R U
C13 C 0.6914(5) 0.3745(4) 0.3905(3) 0.0271(10) Uani 1 1 d . .
C14 C 0.5763(5) 0.3625(4) 0.4636(3) 0.0316(11) Uani 1 1 d . .
H14A H 0.5205 0.4287 0.4725 0.038 Uiso 1 1 calc R U
C15 C 0.5460(5) 0.2520(4) 0.5226(3) 0.0326(11) Uani 1 1 d . .
H15A H 0.4690 0.2410 0.5732 0.039 Uiso 1 1 calc R U
C16 C 0.6289(5) 0.1570(4) 0.5074(3) 0.0277(10) Uani 1 1 d . .
C17 C 0.7385(5) 0.1772(3) 0.4292(3) 0.0266(10) Uani 1 1 d . .
C18 C 0.6085(6) 0.0408(4) 0.5701(3) 0.0347(11) Uani 1 1 d . .
H18A H 0.5358 0.0283 0.6228 0.042 Uiso 1 1 calc R U
C19 C 0.6897(5) -0.0500(4) 0.5557(3) 0.0351(12) Uani 1 1 d . .
H19A H 0.6743 -0.1260 0.5983 0.042 Uiso 1 1 calc R U
C20 C 0.8010(5) -0.0339(4) 0.4758(3) 0.0313(11) Uani 1 1 d . .
C21 C 0.8232(5) 0.0787(4) 0.4112(3) 0.0279(10) Uani 1 1 d . .
C22 C 0.8889(6) -0.1275(4) 0.4593(3) 0.0375(12) Uani 1 1 d . .
H22A H 0.8760 -0.2044 0.5010 0.045 Uiso 1 1 calc R U
C23 C 0.9927(6) -0.1085(4) 0.3833(3) 0.0371(12) Uani 1 1 d . .
H23A H 1.0549 -0.1710 0.3722 0.044 Uiso 1 1 calc R U
C24 C 1.0055(5) 0.0067(4) 0.3216(3) 0.0323(11) Uani 1 1 d . .
C25 C 1.0082(6) 0.0910(4) 0.1250(3) 0.0394(12) Uani 1 1 d . .
C26 C 1.0344(8) 0.1904(5) 0.0491(4) 0.0643(18) Uani 1 1 d . .
H26A H 1.1207 0.2355 0.0464 0.077 Uiso 1 1 calc R U
C27 C 0.9359(9) 0.2246(6) -0.0229(4) 0.082(2) Uani 1 1 d . .
H27A H 0.9524 0.2941 -0.0738 0.098 Uiso 1 1 calc R U
C28 C 0.8145(9) 0.1574(6) -0.0203(4) 0.073(2) Uani 1 1 d . .
H28A H 0.7492 0.1790 -0.0707 0.088 Uiso 1 1 calc R U
C29 C 0.7867(7) 0.0601(5) 0.0537(4) 0.0618(17) Uani 1 1 d . .
H29A H 0.7007 0.0153 0.0551 0.074 Uiso 1 1 calc R U
C30 C 0.8811(7) 0.0256(5) 0.1266(4) 0.0527(15) Uani 1 1 d . .
H30A H 0.8601 -0.0425 0.1780 0.063 Uiso 1 1 calc R U
C31 C 1.2560(6) 0.1533(4) 0.2134(3) 0.0322(11) Uani 1 1 d . .
C32 C 1.4162(6) 0.1394(4) 0.1977(3) 0.0391(12) Uani 1 1 d . .
H32A H 1.4609 0.0727 0.1846 0.047 Uiso 1 1 calc R U
C33 C 1.5137(6) 0.2233(4) 0.2010(3) 0.0465(14) Uani 1 1 d . .
H33A H 1.6248 0.2131 0.1909 0.056 Uiso 1 1 calc R U
C34 C 1.4484(7) 0.3207(4) 0.2188(3) 0.0427(13) Uani 1 1 d . .
H34A H 1.5151 0.3770 0.2219 0.051 Uiso 1 1 calc R U
C35 C 1.2880(6) 0.3372(4) 0.2320(3) 0.0394(12) Uani 1 1 d . .
H35A H 1.2438 0.4058 0.2422 0.047 Uiso 1 1 calc R U
C36 C 1.1898(6) 0.2525(4) 0.2304(3) 0.0356(12) Uani 1 1 d . .
H36A H 1.0788 0.2626 0.2408 0.043 Uiso 1 1 calc R U

loop_
_atom_site_aniso_label
_atom_site_aniso_U_11
_atom_site_aniso_U_22
_atom_site_aniso_U_33
_atom_site_aniso_U_23
_atom_site_aniso_U_13
_atom_site_aniso_U_12
P1 0.0281(7) 0.0250(6) 0.0337(7) -0.0063(5) -0.0048(6) -0.0041(5)
P2 0.0424(8) 0.0269(7) 0.0433(8) -0.0166(6) 0.0085(6) -0.0118(6)
O1 0.0315(18) 0.0255(16) 0.048(2) -0.0103(15) -0.0034(16) -0.0009(14)
O2 0.056(2) 0.0286(18) 0.056(2) -0.0209(16) 0.0130(19) -0.0080(16)
N1 0.031(2) 0.0248(19) 0.025(2) -0.0079(16) -0.0057(17) -0.0038(17)
N2 0.031(2) 0.030(2) 0.030(2) -0.0116(17) -0.0011(18) -0.0092(17)
C1 0.034(3) 0.032(3) 0.027(2) 0.000(2) -0.010(2) -0.012(2)
C2 0.043(3) 0.059(3) 0.028(3) -0.011(2) -0.002(2) -0.003(3)
C3 0.053(4) 0.079(4) 0.039(3) -0.021(3) 0.011(3) -0.015(3)
C4 0.067(4) 0.073(4) 0.031(3) -0.004(3) -0.010(3) -0.035(3)
C5 0.075(5) 0.050(4) 0.047(4) 0.008(3) -0.027(3) -0.019(3)
C6 0.048(3) 0.034(3) 0.046(3) -0.002(2) -0.015(3) -0.008(2)
C7 0.027(2) 0.021(2) 0.026(2) -0.0076(18) -0.004(2) -0.0018(18)
C8 0.038(3) 0.030(3) 0.037(3) -0.005(2) -0.005(2) -0.006(2)
C9 0.036(3) 0.043(3) 0.043(3) -0.010(2) -0.011(2) -0.007(2)
C10 0.033(3) 0.039(3) 0.046(3) -0.019(2) -0.004(2) -0.008(2)
C11 0.042(3) 0.032(3) 0.050(3) -0.009(2) -0.005(3) -0.013(2)
C12 0.042(3) 0.032(3) 0.042(3) -0.005(2) -0.007(3) -0.008(2)
C13 0.025(2) 0.033(2) 0.024(2) -0.0083(19) -0.005(2) -0.004(2)
C14 0.028(3) 0.034(3) 0.034(3) -0.013(2) 0.001(2) -0.001(2)
C15 0.032(3) 0.037(3) 0.028(3) -0.011(2) 0.002(2) -0.005(2)
C16 0.027(3) 0.031(2) 0.024(2) -0.0073(19) -0.002(2) -0.007(2)
C17 0.025(2) 0.027(2) 0.026(2) -0.0040(19) -0.006(2) -0.0042(19)
C18 0.036(3) 0.036(3) 0.030(3) -0.007(2) 0.000(2) -0.009(2)
C19 0.036(3) 0.030(3) 0.033(3) -0.002(2) -0.005(2) -0.008(2)
C20 0.032(3) 0.026(2) 0.035(3) -0.006(2) -0.005(2) -0.008(2)
C21 0.033(3) 0.026(2) 0.025(2) -0.0060(19) 0.000(2) -0.010(2)
C22 0.042(3) 0.026(2) 0.037(3) -0.002(2) 0.001(2) -0.011(2)
C23 0.039(3) 0.025(2) 0.046(3) -0.010(2) 0.002(3) -0.005(2)
C24 0.033(3) 0.027(2) 0.040(3) -0.014(2) 0.002(2) -0.009(2)
C25 0.056(3) 0.033(3) 0.029(3) -0.012(2) 0.003(2) -0.006(2)
C26 0.097(5) 0.058(4) 0.043(4) -0.018(3) -0.004(4) -0.032(4)
C27 0.136(7) 0.067(4) 0.040(4) -0.007(3) -0.021(4) -0.030(5)
C28 0.105(6) 0.076(5) 0.047(4) -0.029(4) -0.017(4) -0.005(4)
C29 0.057(4) 0.076(4) 0.059(4) -0.032(4) 0.003(3) -0.012(3)
C30 0.053(4) 0.057(4) 0.051(4) -0.021(3) 0.005(3) -0.014(3)
C31 0.038(3) 0.026(2) 0.029(3) -0.0046(19) 0.004(2) -0.013(2)
C32 0.046(3) 0.033(3) 0.034(3) -0.006(2) 0.003(2) -0.007(2)
C33 0.043(3) 0.044(3) 0.043(3) 0.003(2) -0.009(3) -0.017(3)
C34 0.060(4) 0.035(3) 0.030(3) -0.002(2) -0.009(3) -0.021(3)
C35 0.055(4) 0.029(3) 0.037(3) -0.012(2) -0.004(3) -0.013(2)
C36 0.044(3) 0.029(2) 0.032(3) -0.006(2) 0.001(2) -0.011(2)

loop_
_atom_type_symbol
_atom_type_description
_atom_type_scat_dispersion_real
_atom_type_scat_dispersion_imag
_atom_type_scat_source
C C 0.0033 0.0016 'International Tables Vol C Tables 4.2.6.8 and 6.1.1.4'
H H 0.0000 0.0000 'International Tables Vol C Tables 4.2.6.8 and 6.1.1.4'
N N 0.0061 0.0033 'International Tables Vol C Tables 4.2.6.8 and 6.1.1.4'
O O 0.0106 0.0060 'International Tables Vol C Tables 4.2.6.8 and 6.1.1.4'
P P 0.1023 0.0942 'International Tables Vol C Tables 4.2.6.8 and 6.1.1.4'

loop_
_geom_angle_atom_site_label_1
_geom_angle_atom_site_label_2
_geom_angle_atom_site_label_3
_geom_angle
O1 P1 C1 112.7(2)
O1 P1 C7 112.31(19)
C1 P1 C7 107.0(2)
O1 P1 C13 110.9(2)
C1 P1 C13 107.6(2)
C7 P1 C13 106.04(19)
O2 P2 C31 112.4(2)
O2 P2 C25 113.9(2)
C31 P2 C25 108.4(2)
O2 P2 C24 110.5(2)
C31 P2 C24 107.1(2)
C25 P2 C24 104.1(2)
C13 N1 C17 117.1(4)
C24 N2 C21 118.2(4)
C2 C1 C6 119.6(5)
C2 C1 P1 121.7(4)
C6 C1 P1 118.6(4)
C1 C2 C3 120.5(5)
C1 C2 H2A 119.7
C3 C2 H2A 119.7
C4 C3 C2 120.4(6)
C4 C3 H3A 119.8
C2 C3 H3A 119.8
C3 C4 C5 119.5(6)
C3 C4 H4A 120.3
C5 C4 H4A 120.3
C6 C5 C4 120.9(6)
C6 C5 H5A 119.5
C4 C5 H5A 119.5
C5 C6 C1 119.1(5)
C5 C6 H6A 120.5
C1 C6 H6A 120.5
C12 C7 C8 118.5(4)
C12 C7 P1 117.9(3)
C8 C7 P1 123.2(3)
C9 C8 C7 120.4(4)
C9 C8 H8A 119.8
C7 C8 H8A 119.8
C10 C9 C8 120.1(5)
C10 C9 H9A 119.9
C8 C9 H9A 119.9
C9 C10 C11 120.2(5)
C9 C10 H10A 119.9
C11 C10 H10A 119.9
C10 C11 C12 119.7(4)
C10 C11 H11A 120.2
C12 C11 H11A 120.2
C7 C12 C11 121.1(4)
C7 C12 H12A 119.5
C11 C12 H12A 119.5
N1 C13 C14 124.5(4)
N1 C13 P1 118.2(3)
C14 C13 P1 117.3(3)
C15 C14 C13 118.2(4)
C15 C14 H14A 120.9
C13 C14 H14A 120.9
C14 C15 C16 119.5(4)
C14 C15 H15A 120.2
C16 C15 H15A 120.3
C15 C16 C18 121.5(4)
C15 C16 C17 118.4(4)
C18 C16 C17 120.1(4)
N1 C17 C21 118.8(4)
N1 C17 C16 122.2(4)
C21 C17 C16 119.0(4)
C19 C18 C16 121.3(4)
C19 C18 H18A 119.4
C16 C18 H18A 119.4
C18 C19 C20 120.7(4)
C18 C19 H19A 119.6
C20 C19 H19A 119.6
C22 C20 C19 122.0(4)
C22 C20 C21 117.8(4)
C19 C20 C21 120.1(4)
N2 C21 C17 119.1(4)
N2 C21 C20 122.1(4)
C17 C21 C20 118.7(4)
C23 C22 C20 120.1(4)
C23 C22 H22A 119.9
C20 C22 H22A 119.9
C22 C23 C24 118.3(4)
C22 C23 H23A 120.9
C24 C23 H23A 120.9
N2 C24 C23 123.4(4)
N2 C24 P2 116.3(3)
C23 C24 P2 120.3(4)
C30 C25 C26 118.4(5)
C30 C25 P2 118.4(4)
C26 C25 P2 123.0(4)
C27 C26 C25 120.7(6)
C27 C26 H26A 119.7
C25 C26 H26A 119.7
C28 C27 C26 119.6(6)
C28 C27 H27A 120.2
C26 C27 H27A 120.2
C27 C28 C29 120.5(6)
C27 C28 H28A 119.8
C29 C28 H28A 119.8
C30 C29 C28 121.0(6)
C30 C29 H29A 119.5
C28 C29 H29A 119.5
C29 C30 C25 119.9(5)
C29 C30 H30A 120.1
C25 C30 H30A 120.1
C32 C31 C36 120.1(4)
C32 C31 P2 118.0(4)
C36 C31 P2 121.9(4)
C31 C32 C33 120.0(5)
C31 C32 H32A 120.0
C33 C32 H32A 120.0
C32 C33 C34 119.9(5)
C32 C33 H33A 120.1
C34 C33 H33A 120.1
C35 C34 C33 120.6(5)
C35 C34 H34A 119.7
C33 C34 H34A 119.7
C34 C35 C36 119.8(5)
C34 C35 H35A 120.1
C36 C35 H35A 120.1
C31 C36 C35 119.6(5)
C31 C36 H36A 120.2
C35 C36 H36A 120.2

loop_
_geom_bond_atom_site_label_1
_geom_bond_atom_site_label_2
_geom_bond_distance
P1 O1 1.491(3)
P1 C1 1.799(5)
P1 C7 1.793(4)
P1 C13 1.827(4)
P2 O2 1.490(3)
P2 C31 1.805(4)
P2 C25 1.790(5)
P2 C24 1.820(5)
N1 C13 1.327(5)
N1 C17 1.362(5)
N2 C24 1.327(5)
N2 C21 1.356(5)
C1 C2 1.369(7)
C1 C6 1.401(6)
C2 C3 1.379(7)
C2 H2A 0.9500
C3 C4 1.382(8)
C3 H3A 0.9500
C4 C5 1.366(8)
C4 H4A 0.9500
C5 C6 1.390(7)
C5 H5A 0.9500
C6 H6A 0.9500
C7 C12 1.390(6)
C7 C8 1.390(6)
C8 C9 1.380(6)
C8 H8A 0.9500
C9 C10 1.379(6)
C9 H9A 0.9500
C10 C11 1.377(6)
C10 H10A 0.9500
C11 C12 1.377(6)
C11 H11A 0.9500
C12 H12A 0.9500
C13 C14 1.398(6)
C14 C15 1.378(6)
C14 H14A 0.9500
C15 C16 1.389(6)
C15 H15A 0.9500
C16 C18 1.435(6)
C16 C17 1.417(6)
C17 C21 1.450(6)
C18 C19 1.333(6)
C18 H18A 0.9500
C19 C20 1.448(6)
C19 H19A 0.9500
C20 C22 1.401(6)
C20 C21 1.414(6)
C22 C23 1.363(6)
C22 H22A 0.9500
C23 C24 1.413(6)
C23 H23A 0.9500
C25 C30 1.399(7)
C25 C26 1.386(7)
C26 C27 1.386(8)
C26 H26A 0.9500
C27 C28 1.370(9)
C27 H27A 0.9500
C28 C29 1.357(8)
C28 H28A 0.9500
C29 C30 1.372(8)
C29 H29A 0.9500
C30 H30A 0.9500
C31 C32 1.372(6)
C31 C36 1.394(6)
C32 C33 1.397(6)
C32 H32A 0.9500
C33 C34 1.378(7)
C33 H33A 0.9500
C34 C35 1.372(7)
C34 H34A 0.9500
C35 C36 1.400(6)
C35 H35A 0.9500
C36 H36A 0.9500

loop_
_geom_torsion_atom_site_label_1
_geom_torsion_atom_site_label_2
_geom_torsion_atom_site_label_3
_geom_torsion_atom_site_label_4
_geom_torsion
O1 P1 C1 C2 175.5(4)
C7 P1 C1 C2 51.6(4)
C13 P1 C1 C2 -62.0(4)
O1 P1 C1 C6 -8.1(4)
C7 P1 C1 C6 -132.0(4)
C13 P1 C1 C6 114.4(4)
C6 C1 C2 C3 -0.6(7)
P1 C1 C2 C3 175.7(4)
C1 C2 C3 C4 0.2(8)
C2 C3 C4 C5 0.9(8)
C3 C4 C5 C6 -1.6(8)
C4 C5 C6 C1 1.1(8)
C2 C1 C6 C5 0.0(7)
P1 C1 C6 C5 -176.5(4)
O1 P1 C7 C12 -66.5(4)
C1 P1 C7 C12 57.7(4)
C13 P1 C7 C12 172.3(4)
O1 P1 C7 C8 106.8(4)
C1 P1 C7 C8 -129.0(4)
C13 P1 C7 C8 -14.4(4)
C12 C7 C8 C9 -2.0(7)
P1 C7 C8 C9 -175.3(4)
C7 C8 C9 C10 1.0(8)
C8 C9 C10 C11 0.4(8)
C9 C10 C11 C12 -0.8(8)
C8 C7 C12 C11 1.6(7)
P1 C7 C12 C11 175.3(4)
C10 C11 C12 C7 -0.2(8)
C17 N1 C13 C14 -2.1(6)
C17 N1 C13 P1 176.0(3)
O1 P1 C13 N1 176.5(3)
C1 P1 C13 N1 52.9(4)
C7 P1 C13 N1 -61.3(4)
O1 P1 C13 C14 -5.2(4)
C1 P1 C13 C14 -128.9(4)
C7 P1 C13 C14 117.0(3)
N1 C13 C14 C15 2.8(7)
P1 C13 C14 C15 -175.3(3)
C13 C14 C15 C16 -0.4(7)
C14 C15 C16 C18 176.1(4)
C14 C15 C16 C17 -2.3(7)
C13 N1 C17 C21 -179.3(4)
C13 N1 C17 C16 -0.9(6)
C15 C16 C17 N1 3.1(6)
C18 C16 C17 N1 -175.4(4)
C15 C16 C17 C21 -178.6(4)
C18 C16 C17 C21 3.0(6)
C15 C16 C18 C19 -179.3(4)
C17 C16 C18 C19 -0.9(7)
C16 C18 C19 C20 -0.2(7)
C18 C19 C20 C22 179.5(4)
C18 C19 C20 C21 -0.9(7)
C24 N2 C21 C17 176.6(4)
C24 N2 C21 C20 -2.1(6)
N1 C17 C21 N2 -4.4(6)
C16 C17 C21 N2 177.2(4)
N1 C17 C21 C20 174.4(4)
C16 C17 C21 C20 -4.0(6)
C22 C20 C21 N2 1.3(7)
C19 C20 C21 N2 -178.3(4)
C22 C20 C21 C17 -177.4(4)
C19 C20 C21 C17 3.0(6)
C19 C20 C22 C23 -179.8(4)
C21 C20 C22 C23 0.6(7)
C20 C22 C23 C24 -1.6(7)
C21 N2 C24 C23 1.0(7)
C21 N2 C24 P2 179.9(3)
C22 C23 C24 N2 0.9(7)
C22 C23 C24 P2 -178.0(4)
O2 P2 C24 N2 173.8(3)
C31 P2 C24 N2 51.1(4)
C25 P2 C24 N2 -63.6(4)
O2 P2 C24 C23 -7.3(5)
C31 P2 C24 C23 -130.0(4)
C25 P2 C24 C23 115.4(4)
O2 P2 C25 C30 68.6(5)
C31 P2 C25 C30 -165.5(4)
C24 P2 C25 C30 -51.7(4)
O2 P2 C25 C26 -106.8(5)
C31 P2 C25 C26 19.1(5)
C24 P2 C25 C26 132.8(5)
C30 C25 C26 C27 0.6(9)
P2 C25 C26 C27 176.1(5)
C25 C26 C27 C28 -2.1(10)
C26 C27 C28 C29 2.4(11)
C27 C28 C29 C30 -1.3(10)
C28 C29 C30 C25 -0.1(9)
C26 C25 C30 C29 0.5(8)
P2 C25 C30 C29 -175.2(4)
O2 P2 C31 C32 9.1(4)
C25 P2 C31 C32 -117.6(4)
C24 P2 C31 C32 130.6(4)
O2 P2 C31 C36 -167.8(4)
C25 P2 C31 C36 65.5(4)
C24 P2 C31 C36 -46.3(4)
C36 C31 C32 C33 1.6(7)
P2 C31 C32 C33 -175.4(4)
C31 C32 C33 C34 -0.9(7)
C32 C33 C34 C35 -1.0(7)
C33 C34 C35 C36 2.1(7)
C32 C31 C36 C35 -0.5(7)
P2 C31 C36 C35 176.3(3)
C34 C35 C36 C31 -1.3(7)
